data_7024476
loop_
_publ_author_name
'Dong, Bao-Xia'
'Gu, Xiao-Jun'
'Xu, Qiang'

_publ_section_title
;
 Solvent effect on the construction of two microporous yttrium-organic
 frameworks with high thermostability via in situ ligand hydrolysis.
;
_journal_issue 24
_journal_name_full 'Dalton transactions (Cambridge, England : 2003)'
_journal_page_first 5683
_journal_page_last 5687
_journal_paper_doi 10.1039/b917515f
_journal_volume 39
_journal_year 2010
_chemical_formula_sum 'C9 H5 N0 O7 Y'
_chemical_formula_weight 314.04
_chemical_name_systematic
;
?
;
_space_group_IT_number 52
_symmetry_cell_setting orthorhombic
_symmetry_space_group_name_Hall '-P 2a 2bc'
_symmetry_space_group_name_H-M 'P n n a'
_atom_sites_solution_hydrogens geom
_atom_sites_solution_primary direct
_atom_sites_solution_secondary difmap
_audit_creation_method SHELXL-97
_cell_angle_alpha 90.00
_cell_angle_beta 90.00
_cell_angle_gamma 90.00
_cell_formula_units_Z 4
_cell_length_a 8.8326(18)
_cell_length_b 10.159(2)
_cell_length_c 13.979(3)
_cell_measurement_reflns_used 8796
_cell_measurement_temperature 293(2)
_cell_measurement_theta_max 24.99
_cell_measurement_theta_min 3.39
_cell_volume 1254.3(4)
_computing_cell_refinement 'Bruker XSCANS'
_computing_data_collection 'Bruker XSCANS'
_computing_data_reduction 'Bruker SHELXTL'
_computing_molecular_graphics 'Bruker SHELXTL'
_computing_publication_material 'Bruker SHELXTL'
_computing_structure_refinement 'SHELXL-97 (Sheldrick, 1997)'
_computing_structure_solution 'SHELXS-97 (Sheldrick, 1990)'
_diffrn_ambient_temperature 293(2)
_diffrn_measured_fraction_theta_full 0.997
_diffrn_measured_fraction_theta_max 0.997
_diffrn_measurement_device_type 'four-circle diffractometer'
_diffrn_measurement_method 'profile data from \q/2\q scans'
_diffrn_radiation_monochromator graphite
_diffrn_radiation_source 'fine-focus sealed tube'
_diffrn_radiation_type MoK\a
_diffrn_radiation_wavelength 0.71073
_diffrn_reflns_av_R_equivalents 0.0704
_diffrn_reflns_av_sigmaI/netI 0.0462
_diffrn_reflns_limit_h_max 10
_diffrn_reflns_limit_h_min -9
_diffrn_reflns_limit_k_max 12
_diffrn_reflns_limit_k_min -12
_diffrn_reflns_limit_l_max 16
_diffrn_reflns_limit_l_min -16
_diffrn_reflns_number 8796
_diffrn_reflns_theta_full 24.99
_diffrn_reflns_theta_max 24.99
_diffrn_reflns_theta_min 3.39
_diffrn_standards_decay_% none
_diffrn_standards_interval_count none
_diffrn_standards_interval_time none
_diffrn_standards_number none
_exptl_absorpt_coefficient_mu 4.667
_exptl_absorpt_correction_T_max 0.393
_exptl_absorpt_correction_T_min 0.282
_exptl_absorpt_correction_type multi-scan
_exptl_absorpt_process_details 'ABSCOR; Higashi, 1995 [Higashi, T. (1995). ABSCOR. Rigaku Corporation, Tokyo'
_exptl_crystal_colour colorless
_exptl_crystal_density_diffrn 1.663
_exptl_crystal_density_meas ?
_exptl_crystal_density_method 'not measured'
_exptl_crystal_description block
_exptl_crystal_F_000 616
_exptl_crystal_size_max 0.29
_exptl_crystal_size_mid 0.27
_exptl_crystal_size_min 0.20
_platon_squeeze_details ' ?'
_refine_diff_density_max 2.549
_refine_diff_density_min -1.268
_refine_diff_density_rms 0.236
_refine_ls_extinction_method none
_refine_ls_goodness_of_fit_ref 1.126
_refine_ls_hydrogen_treatment constr
_refine_ls_matrix_type full
_refine_ls_number_parameters 68
_refine_ls_number_reflns 1106
_refine_ls_number_restraints 1
_refine_ls_restrained_S_all 1.126
_refine_ls_R_factor_all 0.1067
_refine_ls_R_factor_gt 0.0935
_refine_ls_shift/su_max 0.000
_refine_ls_shift/su_mean 0.000
_refine_ls_structure_factor_coef Fsqd
_refine_ls_weighting_details 'calc w=1/[\s^2^(Fo^2^)+(0.1422P)^2^+28.0972P] where P=(Fo^2^+2Fc^2^)/3'
_refine_ls_weighting_scheme calc
_refine_ls_wR_factor_gt 0.2750
_refine_ls_wR_factor_ref 0.2843
_reflns_number_gt 894
_reflns_number_total 1106
_reflns_threshold_expression >2sigma(I)
_cod_data_source_file b917515f.txt
_cod_data_source_block 2
_cod_depositor_comments
;
The following automatic conversions were performed:

'_symmetry_cell_setting' value 'Orthorhombic' changed to
'orthorhombic' according to
/home/saulius/struct/CIF-dictionaries/cif_core.dic dictionary named
'cif_core.dic' version 2.4.2 from 2011-04-26.

Automatic conversion script
Id: cif_fix_values 1891 2012-01-12 08:04:46Z andrius 

The following automatic conversions were performed:

'_exptl_crystal_density_meas' value 'none' was changed to '?' - the
value is perceived as not measured.

Automatic conversion script
Id: cif_fix_values 3008 2015-01-20 13:52:24Z robertas 
;
_cod_original_cell_volume 1254.4(4)
_cod_original_sg_symbol_H-M Pnna
_cod_database_code 7024476

loop_
_symmetry_equiv_pos_as_xyz
'x, y, z'
'-x+1/2, -y, z'
'-x+1/2, y+1/2, -z+1/2'
'x, -y+1/2, -z+1/2'
'-x, -y, -z'
'x-1/2, y, -z'
'x-1/2, -y-1/2, z-1/2'
'-x, y-1/2, z-1/2'

loop_
_atom_site_label
_atom_site_type_symbol
_atom_site_fract_x
_atom_site_fract_y
_atom_site_fract_z
_atom_site_U_iso_or_equiv
_atom_site_adp_type
_atom_site_occupancy
_atom_site_symmetry_multiplicity
_atom_site_calc_flag
_atom_site_refinement_flags
Y1 Y 0.2491(6) 0.4900(4) 0.61322(9) 0.0169(7) Uiso 0.50 1 d P
C1 C -0.4281(18) 0.7500 0.7500 0.046(5) Uani 1 2 d SD
C2 C -0.3493(13) 0.6954(12) 0.6724(10) 0.036(3) Uani 1 1 d .
H2A H -0.4017 0.6584 0.6213 0.044 Uiso 1 1 calc R
C3 C -0.1909(12) 0.6973(11) 0.6729(8) 0.026(2) Uani 1 1 d .
C4 C -0.1135(17) 0.7500 0.7500 0.029(3) Uani 1 2 d S
H4A H -0.0082 0.7500 0.7500 0.035 Uiso 1 2 calc SR
C5 C -0.1062(12) 0.6349(10) 0.5918(8) 0.026(2) Uani 1 1 d .
C6 C -0.595(2) 0.7500 0.7500 0.068(6) Uiso 1 2 d SD
O1 O 0.1644(17) 0.3251(14) 0.6918(10) 0.086(4) Uiso 1 1 d .
O2 O 0.0274(9) 0.6020(9) 0.6063(5) 0.034(2) Uani 1 1 d .
O3 O 0.1738(10) 0.3773(9) 0.4856(6) 0.042(2) Uani 1 1 d .
O1W O 0.2500 0.5000 0.780(4) 0.24(2) Uiso 1 2 d S

loop_
_atom_site_aniso_label
_atom_site_aniso_U_11
_atom_site_aniso_U_22
_atom_site_aniso_U_33
_atom_site_aniso_U_23
_atom_site_aniso_U_13
_atom_site_aniso_U_12
C1 0.030(9) 0.047(11) 0.062(13) -0.036(10) 0.000 0.000
C2 0.026(6) 0.035(6) 0.048(7) -0.021(6) -0.007(5) 0.001(5)
C3 0.023(5) 0.028(5) 0.029(6) -0.010(5) 0.000(5) 0.005(5)
C4 0.019(7) 0.031(8) 0.038(9) -0.011(7) 0.000 0.000
C5 0.025(5) 0.023(5) 0.031(6) -0.010(5) 0.003(5) 0.000(4)
O2 0.019(4) 0.051(5) 0.034(5) -0.008(4) 0.000(3) 0.010(4)
O3 0.035(5) 0.052(5) 0.038(5) -0.023(4) -0.009(4) 0.013(4)

loop_
_atom_type_symbol
_atom_type_description
_atom_type_scat_dispersion_real
_atom_type_scat_dispersion_imag
_atom_type_scat_source
C C 0.0033 0.0016 'International Tables Vol C Tables 4.2.6.8 and 6.1.1.4'
H H 0.0000 0.0000 'International Tables Vol C Tables 4.2.6.8 and 6.1.1.4'
N N 0.0061 0.0033 'International Tables Vol C Tables 4.2.6.8 and 6.1.1.4'
O O 0.0106 0.0060 'International Tables Vol C Tables 4.2.6.8 and 6.1.1.4'
Y Y -2.7962 3.5667 'International Tables Vol C Tables 4.2.6.8 and 6.1.1.4'

loop_
_geom_angle_atom_site_label_1
_geom_angle_atom_site_label_2
_geom_angle_atom_site_label_3
_geom_angle
_geom_angle_site_symmetry_1
_geom_angle_site_symmetry_3
Y1 Y1 O1 143.8(15) 2_565 .
Y1 Y1 O2 111(3) 2_565 2_565
O1 Y1 O2 90.2(5) . 2_565
Y1 Y1 O3 122.4(9) 2_565 .
O1 Y1 O3 84.5(5) . .
O2 Y1 O3 90.8(3) 2_565 .
Y1 Y1 O2 64(3) 2_565 .
O1 Y1 O2 96.5(5) . .
O2 Y1 O2 173.1(3) 2_565 .
O3 Y1 O2 88.0(3) . .
Y1 Y1 O1 33.2(14) 2_565 2_565
O1 Y1 O1 120.6(7) . 2_565
O2 Y1 O1 94.1(5) 2_565 2_565
O3 Y1 O1 154.4(5) . 2_565
O2 Y1 O1 84.1(5) . 2_565
Y1 Y1 O1W 87.50(13) 2_565 .
O1 Y1 O1W 61.4(4) . .
O2 Y1 O1W 93.4(2) 2_565 .
O3 Y1 O1W 145.6(3) . .
O2 Y1 O1W 91.4(2) . .
O1 Y1 O1W 59.2(4) 2_565 .
Y1 Y1 O3 53.4(9) 2_565 2_565
O1 Y1 O3 161.0(5) . 2_565
O2 Y1 O3 87.1(3) 2_565 2_565
O3 Y1 O3 76.8(5) . 2_565
O2 Y1 O3 86.0(3) . 2_565
O1 Y1 O3 78.3(4) 2_565 2_565
O1W Y1 O3 137.4(3) . 2_565
C2 C1 C2 120.6(15) 4_566 .
C2 C1 C6 119.7(7) 4_566 .
C2 C1 C6 119.7(7) . .
C3 C2 C1 119.1(11) . .
C3 C2 H2A 120.5 . .
C1 C2 H2A 120.5 . .
C4 C3 C2 120.2(11) . .
C4 C3 C5 120.4(10) . .
C2 C3 C5 119.3(10) . .
C3 C4 C3 120.8(14) . 4_566
C3 C4 H4A 119.6 . .
C3 C4 H4A 119.6 4_566 .
O3 C5 O2 124.9(10) 5_566 .
O3 C5 C3 117.5(10) 5_566 .
O2 C5 C3 117.6(10) . .
O1 C6 O1 122(2) 2_465 3_456
O1 C6 C1 118.9(10) 2_465 .
O1 C6 C1 118.9(11) 3_456 .
C6 O1 Y1 165.1(11) 2_465 .
C6 O1 Y1 162.2(11) 2_465 2_565
Y1 O1 Y1 2.98(17) . 2_565
C5 O2 Y1 168.3(8) . 2_565
C5 O2 Y1 164.1(8) . .
Y1 O2 Y1 4.8(2) 2_565 .
C5 O3 Y1 153.5(8) 5_566 .
C5 O3 Y1 149.6(8) 5_566 2_565
Y1 O3 Y1 4.20(19) . 2_565
Y1 O1W Y1 5.0(2) . 2_565

loop_
_geom_bond_atom_site_label_1
_geom_bond_atom_site_label_2
_geom_bond_distance
_geom_bond_site_symmetry_2
Y1 Y1 0.203(9) 2_565
Y1 O1 2.139(15) .
Y1 O2 2.186(9) 2_565
Y1 O3 2.222(8) .
Y1 O2 2.267(9) .
Y1 O1 2.306(15) 2_565
Y1 O1W 2.33(6) .
Y1 O3 2.337(9) 2_565
C1 C2 1.403(14) 4_566
C1 C2 1.403(14) .
C1 C6 1.473(17) .
C2 C3 1.400(16) .
C2 H2A 0.9300 .
C3 C4 1.383(13) .
C3 C5 1.500(15) .
C4 C3 1.383(13) 4_566
C4 H4A 0.9300 .
C5 O3 1.242(14) 5_566
C5 O2 1.243(14) .
C6 O1 1.273(17) 2_465
C6 O1 1.273(17) 3_456
O1 C6 1.273(17) 2_465
O1 Y1 2.306(15) 2_565
O2 Y1 2.186(9) 2_565
O3 C5 1.242(14) 5_566
O3 Y1 2.337(9) 2_565
O1W Y1 2.33(6) 2_565

loop_
_platon_squeeze_void_nr
_platon_squeeze_void_average_x
_platon_squeeze_void_average_y
_platon_squeeze_void_average_z
_platon_squeeze_void_volume
_platon_squeeze_void_count_electrons
1 -0.011 0.000 0.500 187.9 -2.7
2 -0.027 0.500 1.000 187.9 -2.6
